data_7121961
loop_
_publ_author_name
'Wolf, Benjamin M.'
'Stuhl, Christoph'
'Anwander, Reiner'

_publ_section_title
;
 Synthesis of homometallic divalent lanthanide organoimides from benzyl
 complexes.
;
_journal_issue 64
_journal_name_full 'Chemical communications (Cambridge, England)'
_journal_page_first 8826
_journal_page_last 8829
_journal_paper_doi 10.1039/c8cc05234d
_journal_volume 54
_journal_year 2018
_chemical_formula_sum 'C64 H100 Eu4 N4 O4'
_chemical_formula_weight 1597.31
_chemical_properties_physical Air-sensitive,Moisture-sensitive
_space_group_crystal_system monoclinic
_space_group_IT_number 4
_space_group_name_Hall 'P 2yb'
_space_group_name_H-M_alt 'P 1 21 1'
_symmetry_space_group_name_Hall 'P 2yb'
_symmetry_space_group_name_H-M 'P 1 21 1'
_atom_sites_solution_hydrogens geom
_audit_creation_method SHELXL-2014/7
_audit_update_record
;
2018-06-28 deposited with the CCDC.
2018-07-12 downloaded from the CCDC.
;
_cell_angle_alpha 90
_cell_angle_beta 118.6090(10)
_cell_angle_gamma 90
_cell_formula_units_Z 2
_cell_length_a 12.8719(2)
_cell_length_b 24.3507(4)
_cell_length_c 13.4375(2)
_cell_measurement_reflns_used 9596
_cell_measurement_temperature 100(2)
_cell_measurement_theta_max 60.04
_cell_measurement_theta_min 4.808
_cell_volume 3697.61(11)
_computing_cell_refinement 'APEX2 v2014.11-0 (Bruker AXS)'
_computing_data_collection 'Apex 2'
_computing_data_reduction 'SAINT V8.34A (Bruker AXS Inc., 2013)'
_computing_structure_refinement 'SHELXL-2014/7 (Sheldrick, 2014)'
_computing_structure_solution 'XT, VERSION 2014/5,SHELXS-13 (Sheldrick 2008)'
_diffrn_ambient_temperature 100(2)
_diffrn_measured_fraction_theta_full 0.999
_diffrn_measured_fraction_theta_max 0.999
_diffrn_measurement_device_type 'Smart APEX II '
_diffrn_measurement_method omega/phi-scans
_diffrn_radiation_monochromator triumph
_diffrn_radiation_source 'fine-focus sealed tube'
_diffrn_radiation_type MoK\a
_diffrn_radiation_wavelength 0.71073
_diffrn_reflns_av_R_equivalents 0.0283
_diffrn_reflns_av_unetI/netI 0.0284
_diffrn_reflns_Laue_measured_fraction_full 0.999
_diffrn_reflns_Laue_measured_fraction_max 0.999
_diffrn_reflns_limit_h_max 16
_diffrn_reflns_limit_h_min -16
_diffrn_reflns_limit_k_max 31
_diffrn_reflns_limit_k_min -31
_diffrn_reflns_limit_l_max 16
_diffrn_reflns_limit_l_min -17
_diffrn_reflns_number 93510
_diffrn_reflns_point_group_measured_fraction_full 0.999
_diffrn_reflns_point_group_measured_fraction_max 0.999
_diffrn_reflns_theta_full 25.242
_diffrn_reflns_theta_max 27.484
_diffrn_reflns_theta_min 1.726
_exptl_absorpt_coefficient_mu 3.386
_exptl_absorpt_correction_T_max 0.7460
_exptl_absorpt_correction_T_min 0.6146
_exptl_absorpt_correction_type multi-scan
_exptl_absorpt_process_details SADABS
_exptl_crystal_colour orange
_exptl_crystal_density_diffrn 1.435
_exptl_crystal_description rod
_exptl_crystal_F_000 1592
_exptl_crystal_size_max 0.355
_exptl_crystal_size_mid 0.124
_exptl_crystal_size_min 0.063
_refine_diff_density_max 1.430
_refine_diff_density_min -0.696
_refine_diff_density_rms 0.096
_refine_ls_abs_structure_details
;
 Refined as an inversion twin.
;
_refine_ls_abs_structure_Flack 0.034(10)
_refine_ls_extinction_method none
_refine_ls_goodness_of_fit_ref 1.048
_refine_ls_hydrogen_treatment constr
_refine_ls_matrix_type full
_refine_ls_number_parameters 702
_refine_ls_number_reflns 16968
_refine_ls_number_restraints 1
_refine_ls_restrained_S_all 1.048
_refine_ls_R_factor_all 0.0247
_refine_ls_R_factor_gt 0.0218
_refine_ls_shift/su_max 0.003
_refine_ls_shift/su_mean 0.000
_refine_ls_structure_factor_coef Fsqd
_refine_ls_weighting_details 'w=1/[\s^2^(Fo^2^)+(0.0218P)^2^+2.8372P] where P=(Fo^2^+2Fc^2^)/3'
_refine_ls_weighting_scheme calc
_refine_ls_wR_factor_gt 0.0467
_refine_ls_wR_factor_ref 0.0473
_reflns_Friedel_coverage 0.954
_reflns_Friedel_fraction_full 1.000
_reflns_Friedel_fraction_max 1.000
_reflns_number_gt 16082
_reflns_number_total 16968
_reflns_threshold_expression 'I > 2\s(I)'
_cod_data_source_file c8cc05234d2.cif
_cod_data_source_block 2-Eu_bw429_0mp21_sqCili
_cod_depositor_comments 'Adding full bibliography for 7121956--7121961.cif.'
_cod_original_cell_volume 3697.61(10)
_cod_database_code 7121961
_shelx_shelxl_version_number 2014/7
_shelx_space_group_comment
;
The symmetry employed for this shelxl refinement is uniquely defined
by the following loop, which should always be used as a source of
symmetry information in preference to the above space-group names.
They are only intended as comments.
;
_shelx_estimated_absorpt_t_min 0.379
_shelx_estimated_absorpt_t_max 0.815

loop_
_space_group_symop_operation_xyz
'x, y, z'
'-x, y+1/2, -z'

loop_
_atom_site_label
_atom_site_type_symbol
_atom_site_fract_x
_atom_site_fract_y
_atom_site_fract_z
_atom_site_U_iso_or_equiv
_atom_site_adp_type
_atom_site_occupancy
_atom_site_site_symmetry_order
_atom_site_calc_flag
_atom_site_refinement_flags_posn
_atom_site_refinement_flags_adp
Eu1 Eu 0.90882(2) 0.51200(2) 0.65366(2) 0.01515(6) Uani 1 1 d . .
Eu2 Eu 1.04183(2) 0.42554(2) 0.52462(2) 0.01385(5) Uani 1 1 d . .
Eu3 Eu 1.01731(2) 0.57551(2) 0.47555(2) 0.01398(5) Uani 1 1 d . .
Eu4 Eu 0.75529(2) 0.48904(2) 0.34655(2) 0.01511(6) Uani 1 1 d . .
O1 O 0.8662(3) 0.50535(18) 0.8281(3) 0.0287(9) Uani 1 1 d . .
O2 O 1.1599(3) 0.33875(15) 0.5090(3) 0.0237(8) Uani 1 1 d . .
O3 O 1.1511(3) 0.66241(15) 0.4909(3) 0.0231(8) Uani 1 1 d . .
O4 O 0.5383(3) 0.49557(18) 0.1725(3) 0.0284(9) Uani 1 1 d . .
N1 N 0.8239(3) 0.56906(18) 0.4766(4) 0.0159(9) Uani 1 1 d . .
N2 N 1.0968(3) 0.51248(19) 0.6399(4) 0.0160(9) Uani 1 1 d . .
N3 N 0.9571(3) 0.48850(19) 0.3601(4) 0.0166(9) Uani 1 1 d . .
N4 N 0.8472(3) 0.43186(18) 0.5237(4) 0.0155(9) Uani 1 1 d . .
C1 C 0.7242(4) 0.6002(2) 0.4200(4) 0.0182(10) Uani 1 1 d . .
C2 C 0.6862(5) 0.6232(2) 0.3063(5) 0.0266(12) Uani 1 1 d . .
C3 C 0.5825(6) 0.6538(3) 0.2505(6) 0.0414(17) Uani 1 1 d . .
H3 H 0.5617 0.6686 0.1780 0.050 Uiso 1 1 calc R U
C4 C 0.5083(6) 0.6633(3) 0.2968(6) 0.0434(18) Uani 1 1 d . .
H4 H 0.4371 0.6836 0.2562 0.052 Uiso 1 1 calc R U
C5 C 0.5398(5) 0.6430(3) 0.4015(6) 0.0340(15) Uani 1 1 d . .
H5 H 0.4899 0.6503 0.4340 0.041 Uiso 1 1 calc R U
C6 C 0.6415(5) 0.6121(2) 0.4635(5) 0.0258(13) Uani 1 1 d . .
C7 C 0.7667(5) 0.6189(2) 0.2526(5) 0.0251(12) Uani 1 1 d . .
H7 H 0.8190 0.5862 0.2861 0.030 Uiso 1 1 calc R U
C8 C 0.7023(6) 0.6119(3) 0.1247(5) 0.0359(15) Uani 1 1 d . .
H8A H 0.7599 0.6048 0.0982 0.054 Uiso 1 1 calc R U
H8B H 0.6581 0.6455 0.0891 0.054 Uiso 1 1 calc R U
H8C H 0.6473 0.5809 0.1043 0.054 Uiso 1 1 calc R U
C9 C 0.8447(6) 0.6692(3) 0.2853(6) 0.0319(14) Uani 1 1 d . .
H9A H 0.9003 0.6661 0.2552 0.048 Uiso 1 1 calc R U
H9B H 0.8889 0.6721 0.3681 0.048 Uiso 1 1 calc R U
H9C H 0.7955 0.7020 0.2540 0.048 Uiso 1 1 calc R U
C10 C 0.6725(5) 0.5917(3) 0.5811(5) 0.0298(14) Uani 1 1 d . .
H10 H 0.6995 0.5527 0.5881 0.036 Uiso 1 1 calc R U
C11 C 0.5665(7) 0.5938(4) 0.6056(7) 0.058(2) Uani 1 1 d . .
H11A H 0.5914 0.5800 0.6823 0.086 Uiso 1 1 calc R U
H11B H 0.5019 0.5710 0.5504 0.086 Uiso 1 1 calc R U
H11C H 0.5391 0.6318 0.5997 0.086 Uiso 1 1 calc R U
C12 C 0.7724(6) 0.6253(3) 0.6703(6) 0.0410(17) Uani 1 1 d . .
H12A H 0.7969 0.6093 0.7453 0.062 Uiso 1 1 calc R U
H12B H 0.7455 0.6631 0.6685 0.062 Uiso 1 1 calc R U
H12C H 0.8395 0.6252 0.6549 0.062 Uiso 1 1 calc R U
C13 C 1.1997(4) 0.5408(2) 0.7008(4) 0.0159(10) Uani 1 1 d . .
C14 C 1.3134(5) 0.5212(2) 0.7167(5) 0.0215(11) Uani 1 1 d . .
C15 C 1.4168(4) 0.5503(2) 0.7808(5) 0.0258(13) Uani 1 1 d . .
H15 H 1.4896 0.5354 0.7912 0.031 Uiso 1 1 calc R U
C16 C 1.4180(5) 0.6003(3) 0.8303(5) 0.0318(14) Uani 1 1 d . .
H16 H 1.4900 0.6196 0.8735 0.038 Uiso 1 1 calc R U
C17 C 1.3133(5) 0.6210(2) 0.8156(5) 0.0282(13) Uani 1 1 d . .
H17 H 1.3135 0.6550 0.8502 0.034 Uiso 1 1 calc R U
C18 C 1.2058(5) 0.5941(2) 0.7515(5) 0.0223(11) Uani 1 1 d . .
C19 C 1.3199(5) 0.4653(2) 0.6709(5) 0.0249(12) Uani 1 1 d . .
H19 H 1.2510 0.4624 0.5929 0.030 Uiso 1 1 calc R U
C20 C 1.4314(6) 0.4555(3) 0.6608(7) 0.049(2) Uani 1 1 d . .
H20A H 1.4263 0.4196 0.6259 0.073 Uiso 1 1 calc R U
H20B H 1.5007 0.4563 0.7364 0.073 Uiso 1 1 calc R U
H20C H 1.4388 0.4843 0.6136 0.073 Uiso 1 1 calc R U
C21 C 1.3056(5) 0.4209(3) 0.7419(5) 0.0350(14) Uani 1 1 d . .
H21A H 1.2971 0.3852 0.7050 0.052 Uiso 1 1 calc R U
H21B H 1.2350 0.4284 0.7497 0.052 Uiso 1 1 calc R U
H21C H 1.3755 0.4202 0.8171 0.052 Uiso 1 1 calc R U
C22 C 1.0948(5) 0.6184(2) 0.7472(5) 0.0229(12) Uani 1 1 d . .
H22 H 1.0251 0.6029 0.6791 0.027 Uiso 1 1 calc R U
C23 C 1.0861(6) 0.5998(3) 0.8524(5) 0.0329(14) Uani 1 1 d . .
H23A H 1.0108 0.6123 0.8461 0.049 Uiso 1 1 calc R U
H23B H 1.1518 0.6157 0.9206 0.049 Uiso 1 1 calc R U
H23C H 1.0902 0.5597 0.8575 0.049 Uiso 1 1 calc R U
C24 C 1.0865(6) 0.6811(2) 0.7375(6) 0.0364(16) Uani 1 1 d . .
H24A H 1.0081 0.6930 0.7243 0.055 Uiso 1 1 calc R U
H24B H 1.0985 0.6930 0.6741 0.055 Uiso 1 1 calc R U
H24C H 1.1474 0.6975 0.8080 0.055 Uiso 1 1 calc R U
C25 C 0.9987(4) 0.4601(2) 0.2989(4) 0.0142(10) Uani 1 1 d . .
C26 C 0.9546(5) 0.4069(2) 0.2488(4) 0.0210(11) Uani 1 1 d . .
C27 C 0.9977(5) 0.3802(2) 0.1844(5) 0.0275(13) Uani 1 1 d . .
H27 H 0.9631 0.3462 0.1496 0.033 Uiso 1 1 calc R U
C28 C 1.0880(6) 0.4011(3) 0.1693(5) 0.0302(13) Uani 1 1 d . .
H28 H 1.1168 0.3819 0.1258 0.036 Uiso 1 1 calc R U
C29 C 1.1357(5) 0.4507(3) 0.2193(5) 0.0254(12) Uani 1 1 d . .
H29 H 1.1985 0.4655 0.2095 0.031 Uiso 1 1 calc R U
C30 C 1.0968(5) 0.4801(2) 0.2827(5) 0.0215(12) Uani 1 1 d . .
C31 C 0.8481(5) 0.3827(2) 0.2528(5) 0.0221(12) Uani 1 1 d . .
H31 H 0.8465 0.3984 0.3208 0.027 Uiso 1 1 calc R U
C32 C 0.7342(5) 0.4013(3) 0.1478(5) 0.0324(14) Uani 1 1 d . .
H32A H 0.6653 0.3888 0.1542 0.049 Uiso 1 1 calc R U
H32B H 0.7315 0.3855 0.0795 0.049 Uiso 1 1 calc R U
H32C H 0.7331 0.4415 0.1427 0.049 Uiso 1 1 calc R U
C33 C 0.8494(6) 0.3200(3) 0.2635(6) 0.0372(16) Uani 1 1 d . .
H33A H 0.7842 0.3084 0.2769 0.056 Uiso 1 1 calc R U
H33B H 0.9248 0.3083 0.3272 0.056 Uiso 1 1 calc R U
H33C H 0.8399 0.3032 0.1933 0.056 Uiso 1 1 calc R U
C34 C 1.1492(5) 0.5357(2) 0.3296(5) 0.0236(12) Uani 1 1 d . .
H34 H 1.1581 0.5383 0.4076 0.028 Uiso 1 1 calc R U
C35 C 1.0640(6) 0.5801(3) 0.2587(5) 0.0362(15) Uani 1 1 d . .
H35A H 1.0922 0.6158 0.2957 0.054 Uiso 1 1 calc R U
H35B H 0.9856 0.5726 0.2508 0.054 Uiso 1 1 calc R U
H35C H 1.0588 0.5808 0.1835 0.054 Uiso 1 1 calc R U
C36 C 1.2710(6) 0.5458(3) 0.3396(7) 0.048(2) Uani 1 1 d . .
H36A H 1.3019 0.5811 0.3770 0.072 Uiso 1 1 calc R U
H36B H 1.2642 0.5463 0.2638 0.072 Uiso 1 1 calc R U
H36C H 1.3251 0.5163 0.3845 0.072 Uiso 1 1 calc R U
C37 C 0.8043(5) 0.4008(2) 0.5809(4) 0.0187(11) Uani 1 1 d . .
C38 C 0.6781(5) 0.3888(2) 0.5367(5) 0.0253(13) Uani 1 1 d . .
C39 C 0.6380(5) 0.3584(3) 0.5983(6) 0.0334(15) Uani 1 1 d . .
H39 H 0.5556 0.3514 0.5657 0.040 Uiso 1 1 calc R U
C40 C 0.7113(6) 0.3380(3) 0.7038(6) 0.0423(17) Uani 1 1 d . .
H40 H 0.6805 0.3181 0.7446 0.051 Uiso 1 1 calc R U
C41 C 0.8320(6) 0.3472(3) 0.7496(6) 0.0396(16) Uani 1 1 d . .
H41 H 0.8840 0.3318 0.8215 0.048 Uiso 1 1 calc R U
C42 C 0.8798(5) 0.3780(2) 0.6942(5) 0.0249(12) Uani 1 1 d . .
C43 C 0.5915(5) 0.4092(3) 0.4192(5) 0.0296(14) Uani 1 1 d . .
H43 H 0.6117 0.4481 0.4123 0.036 Uiso 1 1 calc R U
C44 C 0.6029(6) 0.3757(3) 0.3308(6) 0.0421(17) Uani 1 1 d . .
H44A H 0.5556 0.3926 0.2562 0.063 Uiso 1 1 calc R U
H44B H 0.5744 0.3383 0.3300 0.063 Uiso 1 1 calc R U
H44C H 0.6861 0.3745 0.3485 0.063 Uiso 1 1 calc R U
C45 C 0.4619(6) 0.4072(4) 0.3952(7) 0.056(2) Uani 1 1 d . .
H45A H 0.4105 0.4231 0.3204 0.085 Uiso 1 1 calc R U
H45B H 0.4539 0.4283 0.4533 0.085 Uiso 1 1 calc R U
H45C H 0.4388 0.3690 0.3968 0.085 Uiso 1 1 calc R U
C46 C 1.0139(5) 0.3824(2) 0.7470(5) 0.0243(12) Uani 1 1 d . .
H46 H 1.0326 0.4151 0.7133 0.029 Uiso 1 1 calc R U
C47 C 1.0598(6) 0.3319(3) 0.7152(6) 0.0316(14) Uani 1 1 d . .
H47A H 1.1456 0.3351 0.7455 0.047 Uiso 1 1 calc R U
H47B H 1.0214 0.3286 0.6325 0.047 Uiso 1 1 calc R U
H47C H 1.0422 0.2993 0.7471 0.047 Uiso 1 1 calc R U
C48 C 1.0780(6) 0.3890(3) 0.8748(5) 0.0366(15) Uani 1 1 d . .
H48A H 1.1612 0.3981 0.9006 0.055 Uiso 1 1 calc R U
H48B H 1.0733 0.3545 0.9102 0.055 Uiso 1 1 calc R U
H48C H 1.0409 0.4185 0.8963 0.055 Uiso 1 1 calc R U
C49 C 0.9202(6) 0.5215(3) 0.9458(5) 0.0353(15) Uani 1 1 d . .
H49A H 0.9262 0.5620 0.9527 0.042 Uiso 1 1 calc R U
H49B H 1.0007 0.5058 0.9884 0.042 Uiso 1 1 calc R U
C50 C 0.8416(6) 0.4998(3) 0.9914(6) 0.0398(16) Uani 1 1 d . .
H50A H 0.7878 0.5287 0.9919 0.048 Uiso 1 1 calc R U
H50B H 0.8891 0.4853 1.0692 0.048 Uiso 1 1 calc R U
C51 C 0.7734(6) 0.4545(3) 0.9091(5) 0.0421(17) Uani 1 1 d . .
H51A H 0.8194 0.4199 0.9284 0.051 Uiso 1 1 calc R U
H51B H 0.6966 0.4477 0.9073 0.051 Uiso 1 1 calc R U
C52 C 0.7563(6) 0.4772(3) 0.8006(5) 0.0363(15) Uani 1 1 d . .
H52A H 0.7411 0.4475 0.7450 0.044 Uiso 1 1 calc R U
H52B H 0.6889 0.5032 0.7686 0.044 Uiso 1 1 calc R U
C53 C 1.2296(6) 0.3437(2) 0.4515(5) 0.0296(13) Uani 1 1 d . .
H53A H 1.3115 0.3552 0.5050 0.036 Uiso 1 1 calc R U
H53B H 1.1943 0.3710 0.3895 0.036 Uiso 1 1 calc R U
C54 C 1.2287(8) 0.2881(3) 0.4054(7) 0.053(2) Uani 1 1 d . .
H54A H 1.3002 0.2822 0.3970 0.064 Uiso 1 1 calc R U
H54B H 1.1577 0.2830 0.3307 0.064 Uiso 1 1 calc R U
C55 C 1.2269(9) 0.2494(3) 0.4913(7) 0.055(2) Uani 1 1 d . .
H55A H 1.1760 0.2172 0.4541 0.066 Uiso 1 1 calc R U
H55B H 1.3077 0.2365 0.5446 0.066 Uiso 1 1 calc R U
C56 C 1.1774(7) 0.2831(3) 0.5511(7) 0.0432(18) Uani 1 1 d . .
H56A H 1.1010 0.2674 0.5382 0.052 Uiso 1 1 calc R U
H56B H 1.2326 0.2828 0.6336 0.052 Uiso 1 1 calc R U
C57 C 1.1256(6) 0.7178(3) 0.4477(7) 0.0439(18) Uani 1 1 d . .
H57A H 1.0623 0.7337 0.4608 0.053 Uiso 1 1 calc R U
H57B H 1.0981 0.7178 0.3652 0.053 Uiso 1 1 calc R U
C58 C 1.2359(7) 0.7512(3) 0.5077(7) 0.057(2) Uani 1 1 d . .
H58A H 1.2638 0.7637 0.4544 0.068 Uiso 1 1 calc R U
H58B H 1.2225 0.7837 0.5443 0.068 Uiso 1 1 calc R U
C59 C 1.3228(6) 0.7130(3) 0.5941(7) 0.054(2) Uani 1 1 d . .
H59A H 1.4029 0.7187 0.6028 0.065 Uiso 1 1 calc R U
H59B H 1.3261 0.7185 0.6685 0.065 Uiso 1 1 calc R U
C60 C 1.2783(5) 0.6575(3) 0.5493(5) 0.0301(13) Uani 1 1 d . .
H60A H 1.3072 0.6456 0.4964 0.036 Uiso 1 1 calc R U
H60B H 1.3044 0.6305 0.6118 0.036 Uiso 1 1 calc R U
C61 C 0.4561(5) 0.5242(3) 0.1996(5) 0.0365(15) Uani 1 1 d . .
H61A H 0.4966 0.5542 0.2544 0.044 Uiso 1 1 calc R U
H61B H 0.4212 0.4986 0.2327 0.044 Uiso 1 1 calc R U
C62 C 0.3639(6) 0.5464(3) 0.0911(6) 0.0442(18) Uani 1 1 d . .
H62A H 0.3898 0.5811 0.0714 0.053 Uiso 1 1 calc R U
H62B H 0.2891 0.5529 0.0932 0.053 Uiso 1 1 calc R U
C63 C 0.3501(5) 0.5013(3) 0.0090(6) 0.0400(16) Uani 1 1 d . .
H63A H 0.3194 0.5159 -0.0689 0.048 Uiso 1 1 calc R U
H63B H 0.2962 0.4723 0.0087 0.048 Uiso 1 1 calc R U
C64 C 0.4747(5) 0.4798(3) 0.0543(5) 0.0372(15) Uani 1 1 d . .
H64A H 0.4740 0.4393 0.0468 0.045 Uiso 1 1 calc R U
H64B H 0.5125 0.4959 0.0120 0.045 Uiso 1 1 calc R U

loop_
_atom_site_aniso_label
_atom_site_aniso_U_11
_atom_site_aniso_U_22
_atom_site_aniso_U_33
_atom_site_aniso_U_23
_atom_site_aniso_U_13
_atom_site_aniso_U_12
Eu1 0.01587(12) 0.01787(14) 0.01362(13) 0.00132(11) 0.00861(11) 0.00168(10)
Eu2 0.01318(11) 0.01103(12) 0.01691(12) 0.00001(10) 0.00686(10) 0.00070(10)
Eu3 0.01623(11) 0.01094(12) 0.01719(13) -0.00006(10) 0.00996(10) -0.00080(10)
Eu4 0.01222(11) 0.01782(14) 0.01350(13) 0.00131(11) 0.00471(10) -0.00033(10)
O1 0.037(2) 0.036(2) 0.020(2) -0.0036(17) 0.0187(19) -0.0068(19)
O2 0.031(2) 0.0164(19) 0.030(2) 0.0035(17) 0.0201(18) 0.0055(16)
O3 0.0221(19) 0.0149(19) 0.030(2) 0.0036(17) 0.0101(17) -0.0024(15)
O4 0.0171(17) 0.036(2) 0.021(2) -0.0029(17) 0.0007(16) 0.0041(17)
N1 0.015(2) 0.014(2) 0.019(2) -0.0004(18) 0.0088(18) 0.0003(17)
N2 0.017(2) 0.019(2) 0.015(2) -0.001(2) 0.0089(18) -0.0010(19)
N3 0.0146(19) 0.016(2) 0.018(2) 0.002(2) 0.0076(18) 0.0020(18)
N4 0.016(2) 0.013(2) 0.019(2) 0.0000(18) 0.0104(18) -0.0023(17)
C1 0.018(2) 0.014(3) 0.021(3) 0.002(2) 0.008(2) 0.002(2)
C2 0.030(3) 0.020(3) 0.030(3) 0.003(2) 0.015(3) 0.007(2)
C3 0.039(4) 0.045(4) 0.032(4) 0.016(3) 0.011(3) 0.021(3)
C4 0.034(4) 0.040(4) 0.054(5) 0.013(4) 0.019(3) 0.023(3)
C5 0.028(3) 0.034(4) 0.048(4) 0.005(3) 0.025(3) 0.012(3)
C6 0.028(3) 0.021(3) 0.034(3) -0.001(3) 0.020(3) 0.004(2)
C7 0.034(3) 0.020(3) 0.022(3) 0.006(2) 0.013(3) 0.005(2)
C8 0.039(4) 0.041(4) 0.023(3) 0.003(3) 0.011(3) 0.005(3)
C9 0.035(3) 0.024(3) 0.036(4) 0.000(3) 0.017(3) -0.001(3)
C10 0.026(3) 0.032(3) 0.043(4) 0.010(3) 0.025(3) 0.010(2)
C11 0.045(4) 0.078(6) 0.069(5) 0.032(5) 0.043(4) 0.023(4)
C12 0.042(4) 0.048(5) 0.043(4) 0.009(3) 0.028(3) 0.012(3)
C13 0.015(2) 0.018(3) 0.013(2) 0.002(2) 0.005(2) 0.002(2)
C14 0.018(2) 0.022(3) 0.023(3) -0.001(2) 0.009(2) -0.004(2)
C15 0.010(2) 0.032(3) 0.030(3) 0.002(3) 0.004(2) -0.001(2)
C16 0.024(3) 0.031(3) 0.026(3) -0.007(3) 0.001(2) -0.010(3)
C17 0.036(3) 0.021(3) 0.023(3) -0.006(2) 0.010(3) -0.005(2)
C18 0.025(3) 0.019(3) 0.019(3) 0.001(2) 0.008(2) 0.000(2)
C19 0.016(3) 0.028(3) 0.028(3) -0.012(3) 0.008(2) -0.003(2)
C20 0.025(3) 0.055(5) 0.070(5) -0.027(4) 0.024(4) -0.008(3)
C21 0.030(3) 0.024(3) 0.037(4) -0.002(3) 0.005(3) 0.006(3)
C22 0.029(3) 0.016(3) 0.024(3) -0.004(2) 0.013(2) -0.001(2)
C23 0.039(3) 0.034(3) 0.029(3) -0.003(3) 0.018(3) -0.003(3)
C24 0.049(4) 0.019(3) 0.052(4) -0.002(3) 0.033(4) 0.004(3)
C25 0.015(2) 0.018(3) 0.010(2) 0.002(2) 0.006(2) 0.0007(19)
C26 0.024(3) 0.021(3) 0.016(3) -0.001(2) 0.009(2) 0.000(2)
C27 0.039(3) 0.020(3) 0.022(3) -0.008(2) 0.013(3) -0.002(2)
C28 0.042(3) 0.031(3) 0.027(3) -0.004(3) 0.023(3) 0.004(3)
C29 0.024(3) 0.037(3) 0.026(3) 0.002(3) 0.021(3) 0.003(2)
C30 0.024(3) 0.021(3) 0.024(3) -0.002(2) 0.016(2) -0.001(2)
C31 0.024(3) 0.019(3) 0.023(3) -0.006(2) 0.010(2) -0.004(2)
C32 0.029(3) 0.036(4) 0.028(3) 0.001(3) 0.011(3) 0.002(3)
C33 0.033(3) 0.019(3) 0.053(4) -0.004(3) 0.016(3) -0.008(3)
C34 0.024(3) 0.029(3) 0.025(3) -0.012(2) 0.018(2) -0.009(2)
C35 0.054(4) 0.026(3) 0.042(4) -0.003(3) 0.033(3) -0.009(3)
C36 0.040(4) 0.052(5) 0.070(5) -0.026(4) 0.042(4) -0.018(3)
C37 0.023(3) 0.015(3) 0.020(3) 0.001(2) 0.011(2) -0.002(2)
C38 0.024(3) 0.020(3) 0.034(3) 0.003(2) 0.016(3) -0.002(2)
C39 0.025(3) 0.034(4) 0.047(4) 0.001(3) 0.022(3) -0.008(3)
C40 0.052(4) 0.038(4) 0.053(5) 0.013(3) 0.038(4) -0.009(3)
C41 0.050(4) 0.040(4) 0.034(4) 0.014(3) 0.025(3) -0.001(3)
C42 0.028(3) 0.021(3) 0.026(3) 0.001(2) 0.013(3) -0.004(2)
C43 0.019(3) 0.031(3) 0.038(3) 0.008(3) 0.013(3) -0.001(2)
C44 0.029(3) 0.054(5) 0.037(4) 0.008(3) 0.011(3) -0.005(3)
C45 0.030(4) 0.075(6) 0.067(5) 0.028(5) 0.026(4) 0.009(4)
C46 0.030(3) 0.022(3) 0.018(3) 0.005(2) 0.008(2) -0.002(2)
C47 0.038(4) 0.023(3) 0.035(4) 0.001(3) 0.019(3) 0.001(3)
C48 0.038(4) 0.042(4) 0.024(3) 0.002(3) 0.011(3) -0.003(3)
C49 0.052(4) 0.035(4) 0.023(3) -0.003(3) 0.022(3) -0.009(3)
C50 0.056(4) 0.049(4) 0.028(4) 0.004(3) 0.032(3) -0.001(3)
C51 0.036(4) 0.062(5) 0.030(4) 0.010(3) 0.017(3) -0.008(3)
C52 0.035(3) 0.045(4) 0.034(4) 0.001(3) 0.021(3) -0.006(3)
C53 0.035(3) 0.028(3) 0.033(3) 0.000(3) 0.022(3) 0.000(3)
C54 0.081(6) 0.039(4) 0.065(5) 0.002(4) 0.056(5) 0.014(4)
C55 0.093(7) 0.030(4) 0.065(5) 0.007(4) 0.056(5) 0.017(4)
C56 0.063(5) 0.021(3) 0.065(5) 0.011(3) 0.047(4) 0.010(3)
C57 0.033(4) 0.022(3) 0.067(5) 0.012(3) 0.016(4) 0.000(3)
C58 0.048(5) 0.035(4) 0.063(5) 0.008(4) 0.007(4) -0.014(3)
C59 0.035(4) 0.041(4) 0.066(5) 0.002(4) 0.007(4) -0.010(3)
C60 0.021(3) 0.032(3) 0.033(3) 0.004(3) 0.009(3) 0.002(2)
C61 0.027(3) 0.046(4) 0.034(4) 0.001(3) 0.013(3) 0.008(3)
C62 0.036(4) 0.064(5) 0.030(4) 0.008(3) 0.013(3) 0.017(3)
C63 0.023(3) 0.050(4) 0.027(3) 0.003(3) -0.004(3) 0.004(3)
C64 0.033(3) 0.040(4) 0.026(3) -0.003(3) 0.004(3) 0.008(3)

loop_
_atom_type_symbol
_atom_type_description
_atom_type_scat_dispersion_real
_atom_type_scat_dispersion_imag
_atom_type_scat_source
C C 0.0033 0.0016 'International Tables Vol C Tables 4.2.6.8 and 6.1.1.4'
H H 0.0000 0.0000 'International Tables Vol C Tables 4.2.6.8 and 6.1.1.4'
O O 0.0106 0.0060 'International Tables Vol C Tables 4.2.6.8 and 6.1.1.4'
Eu Eu -0.1578 3.6682 'International Tables Vol C Tables 4.2.6.8 and 6.1.1.4'
N N 0.0061 0.0033 'International Tables Vol C Tables 4.2.6.8 and 6.1.1.4'

loop_
_geom_angle_atom_site_label_1
_geom_angle_atom_site_label_2
_geom_angle_atom_site_label_3
_geom_angle
N4 Eu1 N1 85.46(13)
N4 Eu1 N2 86.92(14)
N1 Eu1 N2 85.70(13)
N4 Eu1 O1 116.20(13)
N1 Eu1 O1 133.67(13)
N2 Eu1 O1 132.71(13)
N4 Eu1 C37 27.21(13)
N1 Eu1 C37 105.64(14)
N2 Eu1 C37 106.25(15)
O1 Eu1 C37 88.99(13)
N4 Eu1 Eu2 43.44(9)
N1 Eu1 Eu2 87.66(9)
N2 Eu1 Eu2 43.75(10)
O1 Eu1 Eu2 136.82(9)
C37 Eu1 Eu2 63.76(10)
N4 Eu1 Eu3 88.02(9)
N1 Eu1 Eu3 43.27(9)
N2 Eu1 Eu3 42.63(10)
O1 Eu1 Eu3 155.78(9)
C37 Eu1 Eu3 115.22(10)
Eu2 Eu1 Eu3 61.063(7)
N4 Eu1 Eu4 43.08(10)
N1 Eu1 Eu4 42.41(10)
N2 Eu1 Eu4 86.37(10)
O1 Eu1 Eu4 139.15(8)
C37 Eu1 Eu4 64.90(10)
Eu2 Eu1 Eu4 59.854(7)
Eu3 Eu1 Eu4 59.651(7)
N3 Eu2 N4 86.88(13)
N3 Eu2 N2 84.40(15)
N4 Eu2 N2 86.39(13)
N3 Eu2 O2 116.40(13)
N4 Eu2 O2 130.85(13)
N2 Eu2 O2 135.37(12)
N3 Eu2 C25 27.59(13)
N4 Eu2 C25 106.48(13)
N2 Eu2 C25 104.67(14)
O2 Eu2 C25 88.81(13)
N3 Eu2 C21 130.41(15)
N4 Eu2 C21 128.22(15)
N2 Eu2 C21 67.16(15)
O2 Eu2 C21 69.75(14)
C25 Eu2 C21 122.53(15)
N3 Eu2 Eu1 87.74(10)
N4 Eu2 Eu1 42.96(10)
N2 Eu2 Eu1 43.69(9)
O2 Eu2 Eu1 155.77(8)
C25 Eu2 Eu1 115.33(10)
C21 Eu2 Eu1 96.88(12)
N3 Eu2 Eu4 43.55(9)
N4 Eu2 Eu4 43.51(10)
N2 Eu2 Eu4 86.85(9)
O2 Eu2 Eu4 136.05(9)
C25 Eu2 Eu4 64.41(9)
C21 Eu2 Eu4 153.93(11)
Eu1 Eu2 Eu4 60.494(7)
N3 Eu2 Eu3 42.70(11)
N4 Eu2 Eu3 86.49(10)
N2 Eu2 Eu3 41.72(10)
O2 Eu2 Eu3 140.47(8)
C25 Eu2 Eu3 64.81(10)
C21 Eu2 Eu3 99.08(12)
Eu1 Eu2 Eu3 59.574(6)
Eu4 Eu2 Eu3 59.369(6)
N2 Eu3 N1 86.75(13)
N2 Eu3 N3 84.36(15)
N1 Eu3 N3 86.39(13)
N2 Eu3 O3 116.53(13)
N1 Eu3 O3 130.94(13)
N3 Eu3 O3 135.26(12)
N2 Eu3 C13 27.63(14)
N1 Eu3 C13 106.45(13)
N3 Eu3 C13 104.58(14)
O3 Eu3 C13 88.91(13)
N2 Eu3 C35 130.36(15)
N1 Eu3 C35 128.28(15)
N3 Eu3 C35 67.09(15)
O3 Eu3 C35 69.69(14)
C13 Eu3 C35 122.43(16)
N2 Eu3 Eu4 87.65(10)
N1 Eu3 Eu4 42.91(10)
N3 Eu3 Eu4 43.73(9)
O3 Eu3 Eu4 155.73(8)
C13 Eu3 Eu4 115.27(10)
C35 Eu3 Eu4 96.90(12)
N2 Eu3 Eu1 43.50(9)
N1 Eu3 Eu1 43.44(10)
N3 Eu3 Eu1 86.90(9)
O3 Eu3 Eu1 136.12(8)
C13 Eu3 Eu1 64.42(9)
C35 Eu3 Eu1 153.92(12)
Eu4 Eu3 Eu1 60.489(7)
N2 Eu3 Eu2 42.63(10)
N1 Eu3 Eu2 86.40(10)
N3 Eu3 Eu2 41.76(10)
O3 Eu3 Eu2 140.47(8)
C13 Eu3 Eu2 64.72(10)
C35 Eu3 Eu2 99.06(12)
Eu4 Eu3 Eu2 59.565(7)
Eu1 Eu3 Eu2 59.363(6)
N1 Eu4 N4 85.44(13)
N1 Eu4 N3 86.92(14)
N4 Eu4 N3 85.83(13)
N1 Eu4 O4 116.31(13)
N4 Eu4 O4 133.46(13)
N3 Eu4 O4 132.75(13)
N1 Eu4 C1 27.13(13)
N4 Eu4 C1 105.49(14)
N3 Eu4 C1 106.21(14)
O4 Eu4 C1 89.19(13)
N1 Eu4 Eu3 43.36(9)
N4 Eu4 Eu3 87.75(9)
N3 Eu4 Eu3 43.81(10)
O4 Eu4 Eu3 136.91(9)
C1 Eu4 Eu3 63.64(10)
N1 Eu4 Eu2 87.92(9)
N4 Eu4 Eu2 43.35(9)
N3 Eu4 Eu2 42.66(10)
O4 Eu4 Eu2 155.77(9)
C1 Eu4 Eu2 115.04(10)
Eu3 Eu4 Eu2 61.066(7)
N1 Eu4 Eu1 43.02(10)
N4 Eu4 Eu1 42.45(10)
N3 Eu4 Eu1 86.45(10)
O4 Eu4 Eu1 139.07(8)
C1 Eu4 Eu1 64.72(10)
Eu3 Eu4 Eu1 59.861(6)
Eu2 Eu4 Eu1 59.653(6)
C49 O1 C52 107.9(4)
C49 O1 Eu1 139.0(3)
C52 O1 Eu1 113.1(3)
C56 O2 C53 105.5(4)
C56 O2 Eu2 134.5(3)
C53 O2 Eu2 120.0(3)
C60 O3 C57 106.1(4)
C60 O3 Eu3 119.8(3)
C57 O3 Eu3 134.0(3)
C64 O4 C61 107.8(4)
C64 O4 Eu4 139.0(3)
C61 O4 Eu4 113.2(3)
C1 N1 Eu4 97.0(3)
C1 N1 Eu3 129.4(3)
Eu4 N1 Eu3 93.72(14)
C1 N1 Eu1 134.6(3)
Eu4 N1 Eu1 94.56(15)
Eu3 N1 Eu1 93.28(13)
C13 N2 Eu3 95.2(3)
C13 N2 Eu1 130.5(3)
Eu3 N2 Eu1 93.87(14)
C13 N2 Eu2 134.5(3)
Eu3 N2 Eu2 95.65(14)
Eu1 N2 Eu2 92.56(14)
C25 N3 Eu2 95.3(3)
C25 N3 Eu4 130.4(3)
Eu2 N3 Eu4 93.78(14)
C25 N3 Eu3 134.7(3)
Eu2 N3 Eu3 95.55(15)
Eu4 N3 Eu3 92.45(14)
C37 N4 Eu1 96.8(3)
C37 N4 Eu2 129.4(3)
Eu1 N4 Eu2 93.61(14)
C37 N4 Eu4 134.8(3)
Eu1 N4 Eu4 94.46(15)
Eu2 N4 Eu4 93.14(13)
N1 C1 C6 123.7(5)
N1 C1 C2 123.0(5)
C6 C1 C2 113.2(5)
N1 C1 Eu4 55.9(3)
C6 C1 Eu4 123.4(4)
C2 C1 Eu4 91.9(3)
C3 C2 C1 121.2(5)
C3 C2 C7 118.4(5)
C1 C2 C7 120.1(5)
C4 C3 C2 122.5(6)
C4 C3 H3 118.8
C2 C3 H3 118.8
C5 C4 C3 118.5(6)
C5 C4 H4 120.8
C3 C4 H4 120.8
C4 C5 C6 123.1(6)
C4 C5 H5 118.5
C6 C5 H5 118.5
C5 C6 C1 121.6(5)
C5 C6 C10 120.3(5)
C1 C6 C10 118.1(5)
C9 C7 C8 110.4(5)
C9 C7 C2 108.3(5)
C8 C7 C2 114.7(5)
C9 C7 H7 107.8
C8 C7 H7 107.8
C2 C7 H7 107.8
C7 C8 H8A 109.5
C7 C8 H8B 109.5
H8A C8 H8B 109.5
C7 C8 H8C 109.5
H8A C8 H8C 109.5
H8B C8 H8C 109.5
C7 C9 H9A 109.5
C7 C9 H9B 109.5
H9A C9 H9B 109.5
C7 C9 H9C 109.5
H9A C9 H9C 109.5
H9B C9 H9C 109.5
C12 C10 C6 110.4(5)
C12 C10 C11 108.3(6)
C6 C10 C11 113.0(5)
C12 C10 H10 108.3
C6 C10 H10 108.3
C11 C10 H10 108.3
C10 C11 H11A 109.5
C10 C11 H11B 109.5
H11A C11 H11B 109.5
C10 C11 H11C 109.5
H11A C11 H11C 109.5
H11B C11 H11C 109.5
C10 C12 H12A 109.5
C10 C12 H12B 109.5
H12A C12 H12B 109.5
C10 C12 H12C 109.5
H12A C12 H12C 109.5
H12B C12 H12C 109.5
N2 C13 C18 123.6(5)
N2 C13 C14 122.8(5)
C18 C13 C14 113.6(5)
N2 C13 Eu3 57.2(3)
C18 C13 Eu3 93.6(3)
C14 C13 Eu3 119.9(3)
C15 C14 C13 121.5(5)
C15 C14 C19 119.3(5)
C13 C14 C19 118.9(5)
C16 C15 C14 122.4(5)
C16 C15 H15 118.8
C14 C15 H15 118.8
C17 C16 C15 118.2(5)
C17 C16 H16 120.9
C15 C16 H16 120.9
C16 C17 C18 122.5(6)
C16 C17 H17 118.8
C18 C17 H17 118.8
C17 C18 C13 121.6(5)
C17 C18 C22 118.5(5)
C13 C18 C22 119.4(5)
C14 C19 C21 109.9(5)
C14 C19 C20 114.6(5)
C21 C19 C20 110.4(6)
C14 C19 H19 107.2
C21 C19 H19 107.2
C20 C19 H19 107.2
C19 C20 H20A 109.5
C19 C20 H20B 109.5
H20A C20 H20B 109.5
C19 C20 H20C 109.5
H20A C20 H20C 109.5
H20B C20 H20C 109.5
C19 C21 Eu2 78.4(3)
C19 C21 H21A 109.5
Eu2 C21 H21A 76.1
C19 C21 H21B 109.5
Eu2 C21 H21B 57.7
H21A C21 H21B 109.5
C19 C21 H21C 109.5
Eu2 C21 H21C 167.1
H21A C21 H21C 109.5
H21B C21 H21C 109.5
C18 C22 C24 114.6(5)
C18 C22 C23 109.3(5)
C24 C22 C23 109.8(5)
C18 C22 H22 107.6
C24 C22 H22 107.6
C23 C22 H22 107.6
C22 C23 H23A 109.5
C22 C23 H23B 109.5
H23A C23 H23B 109.5
C22 C23 H23C 109.5
H23A C23 H23C 109.5
H23B C23 H23C 109.5
C22 C24 H24A 109.5
C22 C24 H24B 109.5
H24A C24 H24B 109.5
C22 C24 H24C 109.5
H24A C24 H24C 109.5
H24B C24 H24C 109.5
N3 C25 C26 123.7(4)
N3 C25 C30 122.4(5)
C26 C25 C30 113.8(4)
N3 C25 Eu2 57.1(3)
C26 C25 Eu2 93.5(3)
C30 C25 Eu2 119.9(3)
C27 C26 C25 121.6(5)
C27 C26 C31 118.4(5)
C25 C26 C31 119.5(5)
C28 C27 C26 122.5(5)
C28 C27 H27 118.8
C26 C27 H27 118.8
C27 C28 C29 117.8(5)
C27 C28 H28 121.1
C29 C28 H28 121.1
C28 C29 C30 123.3(5)
C28 C29 H29 118.4
C30 C29 H29 118.4
C29 C30 C25 120.9(5)
C29 C30 C34 120.1(5)
C25 C30 C34 118.8(4)
C26 C31 C33 115.0(5)
C26 C31 C32 109.5(5)
C33 C31 C32 110.0(5)
C26 C31 H31 107.3
C33 C31 H31 107.3
C32 C31 H31 107.3
C31 C32 H32A 109.5
C31 C32 H32B 109.5
H32A C32 H32B 109.5
C31 C32 H32C 109.5
H32A C32 H32C 109.5
H32B C32 H32C 109.5
C31 C33 H33A 109.5
C31 C33 H33B 109.5
H33A C33 H33B 109.5
C31 C33 H33C 109.5
H33A C33 H33C 109.5
H33B C33 H33C 109.5
C30 C34 C35 109.5(5)
C30 C34 C36 114.6(5)
C35 C34 C36 110.2(5)
C30 C34 H34 107.4
C35 C34 H34 107.4
C36 C34 H34 107.4
C34 C35 Eu3 78.5(3)
C34 C35 H35A 109.5
Eu3 C35 H35A 76.0
C34 C35 H35B 109.5
Eu3 C35 H35B 57.8
H35A C35 H35B 109.5
C34 C35 H35C 109.5
Eu3 C35 H35C 167.2
H35A C35 H35C 109.5
H35B C35 H35C 109.5
C34 C36 H36A 109.5
C34 C36 H36B 109.5
H36A C36 H36B 109.5
C34 C36 H36C 109.5
H36A C36 H36C 109.5
H36B C36 H36C 109.5
N4 C37 C42 123.2(5)
N4 C37 C38 123.3(5)
C42 C37 C38 113.5(5)
N4 C37 Eu1 56.0(3)
C42 C37 Eu1 91.9(3)
C38 C37 Eu1 123.6(4)
C39 C38 C37 121.5(5)
C39 C38 C43 120.0(5)
C37 C38 C43 118.4(5)
C40 C39 C38 123.1(6)
C40 C39 H39 118.4
C38 C39 H39 118.4
C39 C40 C41 118.1(6)
C39 C40 H40 120.9
C41 C40 H40 120.9
C40 C41 C42 122.5(6)
C40 C41 H41 118.8
C42 C41 H41 118.8
C41 C42 C37 121.1(5)
C41 C42 C46 118.8(5)
C37 C42 C46 119.7(5)
C44 C43 C38 110.2(5)
C44 C43 C45 108.9(6)
C38 C43 C45 113.0(5)
C44 C43 H43 108.2
C38 C43 H43 108.2
C45 C43 H43 108.2
C43 C44 H44A 109.5
C43 C44 H44B 109.5
H44A C44 H44B 109.5
C43 C44 H44C 109.5
H44A C44 H44C 109.5
H44B C44 H44C 109.5
C43 C45 H45A 109.5
C43 C45 H45B 109.5
H45A C45 H45B 109.5
C43 C45 H45C 109.5
H45A C45 H45C 109.5
H45B C45 H45C 109.5
C47 C46 C48 109.3(5)
C47 C46 C42 108.6(5)
C48 C46 C42 114.5(5)
C47 C46 H46 108.1
C48 C46 H46 108.1
C42 C46 H46 108.1
C46 C47 H47A 109.5
C46 C47 H47B 109.5
H47A C47 H47B 109.5
C46 C47 H47C 109.5
H47A C47 H47C 109.5
H47B C47 H47C 109.5
C46 C48 H48A 109.5
C46 C48 H48B 109.5
H48A C48 H48B 109.5
C46 C48 H48C 109.5
H48A C48 H48C 109.5
H48B C48 H48C 109.5
O1 C49 C50 106.5(5)
O1 C49 H49A 110.4
C50 C49 H49A 110.4
O1 C49 H49B 110.4
C50 C49 H49B 110.4
H49A C49 H49B 108.6
C49 C50 C51 103.1(5)
C49 C50 H50A 111.1
C51 C50 H50A 111.1
C49 C50 H50B 111.1
C51 C50 H50B 111.1
H50A C50 H50B 109.1
C52 C51 C50 102.0(6)
C52 C51 H51A 111.4
C50 C51 H51A 111.4
C52 C51 H51B 111.4
C50 C51 H51B 111.4
H51A C51 H51B 109.2
O1 C52 C51 105.1(5)
O1 C52 H52A 110.7
C51 C52 H52A 110.7
O1 C52 H52B 110.7
C51 C52 H52B 110.7
H52A C52 H52B 108.8
O2 C53 C54 105.3(5)
O2 C53 H53A 110.7
C54 C53 H53A 110.7
O2 C53 H53B 110.7
C54 C53 H53B 110.7
H53A C53 H53B 108.8
C53 C54 C55 104.6(6)
C53 C54 H54A 110.8
C55 C54 H54A 110.8
C53 C54 H54B 110.8
C55 C54 H54B 110.8
H54A C54 H54B 108.9
C56 C55 C54 103.8(6)
C56 C55 H55A 111.0
C54 C55 H55A 111.0
C56 C55 H55B 111.0
C54 C55 H55B 111.0
H55A C55 H55B 109.0
O2 C56 C55 109.5(6)
O2 C56 H56A 109.8
C55 C56 H56A 109.8
O2 C56 H56B 109.8
C55 C56 H56B 109.8
H56A C56 H56B 108.2
O3 C57 C58 108.5(6)
O3 C57 H57A 110.0
C58 C57 H57A 110.0
O3 C57 H57B 110.0
C58 C57 H57B 110.0
H57A C57 H57B 108.4
C59 C58 C57 104.2(6)
C59 C58 H58A 110.9
C57 C58 H58A 110.9
C59 C58 H58B 110.9
C57 C58 H58B 110.9
H58A C58 H58B 108.9
C60 C59 C58 104.7(6)
C60 C59 H59A 110.8
C58 C59 H59A 110.8
C60 C59 H59B 110.8
C58 C59 H59B 110.8
H59A C59 H59B 108.9
O3 C60 C59 105.2(5)
O3 C60 H60A 110.7
C59 C60 H60A 110.7
O3 C60 H60B 110.7
C59 C60 H60B 110.7
H60A C60 H60B 108.8
O4 C61 C62 105.4(5)
O4 C61 H61A 110.7
C62 C61 H61A 110.7
O4 C61 H61B 110.7
C62 C61 H61B 110.7
H61A C61 H61B 108.8
C61 C62 C63 102.3(6)
C61 C62 H62A 111.3
C63 C62 H62A 111.3
C61 C62 H62B 111.3
C63 C62 H62B 111.3
H62A C62 H62B 109.2
C62 C63 C64 103.2(5)
C62 C63 H63A 111.1
C64 C63 H63A 111.1
C62 C63 H63B 111.1
C64 C63 H63B 111.1
H63A C63 H63B 109.1
O4 C64 C63 106.5(5)
O4 C64 H64A 110.4
C63 C64 H64A 110.4
O4 C64 H64B 110.4
C63 C64 H64B 110.4
H64A C64 H64B 108.6

loop_
_geom_bond_atom_site_label_1
_geom_bond_atom_site_label_2
_geom_bond_distance
Eu1 N4 2.482(4)
Eu1 N1 2.509(4)
Eu1 N2 2.514(4)
Eu1 O1 2.656(4)
Eu1 C37 2.973(5)
Eu1 Eu2 3.6350(3)
Eu1 Eu3 3.6429(3)
Eu1 Eu4 3.6659(4)
Eu2 N3 2.474(4)
Eu2 N4 2.504(4)
Eu2 N2 2.516(5)
Eu2 O2 2.669(4)
Eu2 C25 2.934(5)
Eu2 C21 3.252(6)
Eu2 Eu4 3.6425(3)
Eu2 Eu3 3.6973(3)
Eu3 N2 2.473(4)
Eu3 N1 2.501(4)
Eu3 N3 2.519(5)
Eu3 O3 2.673(4)
Eu3 C13 2.930(5)
Eu3 C35 3.247(6)
Eu3 Eu4 3.6352(3)
Eu4 N1 2.480(4)
Eu4 N4 2.512(4)
Eu4 N3 2.515(4)
Eu4 O4 2.654(4)
Eu4 C1 2.973(5)
O1 C49 1.444(7)
O1 C52 1.450(7)
O2 C56 1.444(7)
O2 C53 1.444(7)
O3 C60 1.442(7)
O3 C57 1.443(7)
O4 C64 1.447(7)
O4 C61 1.452(7)
N1 C1 1.366(6)
N2 C13 1.364(6)
N3 C25 1.365(6)
N4 C37 1.369(6)
C1 C6 1.468(7)
C1 C2 1.474(8)
C2 C3 1.393(8)
C2 C7 1.524(8)
C3 C4 1.385(10)
C3 H3 0.9500
C4 C5 1.358(10)
C4 H4 0.9500
C5 C6 1.389(8)
C5 H5 0.9500
C6 C10 1.517(8)
C7 C9 1.509(8)
C7 C8 1.518(8)
C7 H7 1.0000
C8 H8A 0.9800
C8 H8B 0.9800
C8 H8C 0.9800
C9 H9A 0.9800
C9 H9B 0.9800
C9 H9C 0.9800
C10 C12 1.511(10)
C10 C11 1.550(8)
C10 H10 1.0000
C11 H11A 0.9800
C11 H11B 0.9800
C11 H11C 0.9800
C12 H12A 0.9800
C12 H12B 0.9800
C12 H12C 0.9800
C13 C18 1.451(7)
C13 C14 1.456(7)
C14 C15 1.385(7)
C14 C19 1.511(8)
C15 C16 1.384(8)
C15 H15 0.9500
C16 C17 1.362(9)
C16 H16 0.9500
C17 C18 1.393(8)
C17 H17 0.9500
C18 C22 1.522(8)
C19 C21 1.511(9)
C19 C20 1.523(8)
C19 H19 1.0000
C20 H20A 0.9800
C20 H20B 0.9800
C20 H20C 0.9800
C21 H21A 0.9800
C21 H21B 0.9800
C21 H21C 0.9800
C22 C24 1.532(8)
C22 C23 1.538(8)
C22 H22 1.0000
C23 H23A 0.9800
C23 H23B 0.9800
C23 H23C 0.9800
C24 H24A 0.9800
C24 H24B 0.9800
C24 H24C 0.9800
C25 C26 1.445(7)
C25 C30 1.464(7)
C26 C27 1.393(8)
C26 C31 1.516(7)
C27 C28 1.370(9)
C27 H27 0.9500
C28 C29 1.377(8)
C28 H28 0.9500
C29 C30 1.378(7)
C29 H29 0.9500
C30 C34 1.509(8)
C31 C33 1.534(8)
C31 C32 1.538(8)
C31 H31 1.0000
C32 H32A 0.9800
C32 H32B 0.9800
C32 H32C 0.9800
C33 H33A 0.9800
C33 H33B 0.9800
C33 H33C 0.9800
C34 C35 1.510(9)
C34 C36 1.528(8)
C34 H34 1.0000
C35 H35A 0.9800
C35 H35B 0.9800
C35 H35C 0.9800
C36 H36A 0.9800
C36 H36B 0.9800
C36 H36C 0.9800
C37 C42 1.467(8)
C37 C38 1.467(7)
C38 C39 1.380(8)
C38 C43 1.515(8)
C39 C40 1.366(10)
C39 H39 0.9500
C40 C41 1.389(10)
C40 H40 0.9500
C41 C42 1.390(8)
C41 H41 0.9500
C42 C46 1.525(8)
C43 C44 1.504(10)
C43 C45 1.541(8)
C43 H43 1.0000
C44 H44A 0.9800
C44 H44B 0.9800
C44 H44C 0.9800
C45 H45A 0.9800
C45 H45B 0.9800
C45 H45C 0.9800
C46 C47 1.511(8)
C46 C48 1.517(8)
C46 H46 1.0000
C47 H47A 0.9800
C47 H47B 0.9800
C47 H47C 0.9800
C48 H48A 0.9800
C48 H48B 0.9800
C48 H48C 0.9800
C49 C50 1.508(8)
C49 H49A 0.9900
C49 H49B 0.9900
C50 C51 1.510(10)
C50 H50A 0.9900
C50 H50B 0.9900
C51 C52 1.475(9)
C51 H51A 0.9900
C51 H51B 0.9900
C52 H52A 0.9900
C52 H52B 0.9900
C53 C54 1.487(9)
C53 H53A 0.9900
C53 H53B 0.9900
C54 C55 1.498(10)
C54 H54A 0.9900
C54 H54B 0.9900
C55 C56 1.487(10)
C55 H55A 0.9900
C55 H55B 0.9900
C56 H56A 0.9900
C56 H56B 0.9900
C57 C58 1.494(10)
C57 H57A 0.9900
C57 H57B 0.9900
C58 C59 1.490(11)
C58 H58A 0.9900
C58 H58B 0.9900
C59 C60 1.480(9)
C59 H59A 0.9900
C59 H59B 0.9900
C60 H60A 0.9900
C60 H60B 0.9900
C61 C62 1.474(9)
C61 H61A 0.9900
C61 H61B 0.9900
C62 C63 1.506(10)
C62 H62A 0.9900
C62 H62B 0.9900
C63 C64 1.511(8)
C63 H63A 0.9900
C63 H63B 0.9900
C64 H64A 0.9900
C64 H64B 0.9900
